data_1507277
loop_
_publ_author_name
'N\'ajera, Carmen'
'Gil-Molt\'o, Juan'
'Karlstr\"om, Sofia'
'Falvello, Larry R.'

_publ_section_title
;
 Di-2-pyridylmethylamine-based palladium complexes as new catalysts for
 Heck, Suzuki, and Sonogashira reactions in organic and aqueous solvents.
;
_journal_issue 9
_journal_name_full 'Organic letters'
_journal_page_first 1451
_journal_page_last 1454
_journal_paper_doi 10.1021/ol0341849
_journal_volume 5
_journal_year 2003
_chemical_formula_sum 'C15 H19 Cl2 N3 O2 Pd S'
_chemical_formula_weight 482.69
_chemical_name_systematic
; 
 ? 
;
_space_group_IT_number 14
_symmetry_cell_setting monoclinic
_symmetry_space_group_name_Hall '-P 2yn'
_symmetry_space_group_name_H-M 'P 1 21/n 1'
_atom_sites_solution_hydrogens geom
_atom_sites_solution_primary direct
_atom_sites_solution_secondary difmap
_audit_creation_method SHELXL-97
_cell_angle_alpha 90.00
_cell_angle_beta 96.160(5)
_cell_angle_gamma 90.00
_cell_formula_units_Z 4
_cell_length_a 9.6111(9)
_cell_length_b 14.6706(11)
_cell_length_c 13.4125(6)
_cell_measurement_reflns_used 25
_cell_measurement_temperature 298(1)
_cell_measurement_theta_max 16.0
_cell_measurement_theta_min 13.7
_cell_volume 1880.3(2)
_computing_cell_refinement 'CAD4/PC V2.0 (Nonius, 1996)'
_computing_data_collection 'CAD4/PC V2.0 (Nonius, 1996)'
_computing_data_reduction 'XCAD4 (Harms, 1996)'
_computing_molecular_graphics 'SHELXTL Rel. 5.05/V (Siemens, 1996)'
_computing_publication_material 'SHELX-97 (Sheldrick, 1997)'
_computing_structure_refinement 'SHELXL-97 (Sheldrick, 1997)'
_computing_structure_solution 'SHELXS-97 (Sheldrick, 1990)'
_diffrn_ambient_temperature '293(1) - 298(1)'
_diffrn_measured_fraction_theta_full 0.999
_diffrn_measured_fraction_theta_max 0.999
_diffrn_measurement_device '\k-geometry diffractometer'
_diffrn_measurement_device_type 'Nonius CAD-4'
_diffrn_measurement_method 'omega-(1/3)theta scan'
_diffrn_radiation_monochromator graphite
_diffrn_radiation_source 'fine-focus sealed tube'
_diffrn_radiation_type MoK\a
_diffrn_radiation_wavelength 0.71073
_diffrn_reflns_av_R_equivalents 0.0773
_diffrn_reflns_av_sigmaI/netI 0.0643
_diffrn_reflns_limit_h_max 12
_diffrn_reflns_limit_h_min 0
_diffrn_reflns_limit_k_max 19
_diffrn_reflns_limit_k_min 0
_diffrn_reflns_limit_l_max 17
_diffrn_reflns_limit_l_min -17
_diffrn_reflns_number 4310
_diffrn_reflns_theta_full 27.45
_diffrn_reflns_theta_max 27.45
_diffrn_reflns_theta_min 2.06
_diffrn_standards_interval_time 30
_diffrn_standards_number 3
_exptl_absorpt_coefficient_mu 1.395
_exptl_absorpt_correction_T_max 0.759
_exptl_absorpt_correction_T_min 0.706
_exptl_absorpt_correction_type psi-scans
_exptl_crystal_colour orange
_exptl_crystal_density_diffrn 1.705
_exptl_crystal_density_method 'not measured'
_exptl_crystal_description irregular
_exptl_crystal_F_000 968
_exptl_crystal_size_max 0.34
_exptl_crystal_size_mid 0.18
_exptl_crystal_size_min 0.14
_refine_diff_density_max 0.607
_refine_diff_density_min -0.551
_refine_diff_density_rms 0.116
_refine_ls_extinction_method none
_refine_ls_goodness_of_fit_ref 1.072
_refine_ls_hydrogen_treatment mixed
_refine_ls_matrix_type full
_refine_ls_number_parameters 220
_refine_ls_number_reflns 4305
_refine_ls_number_restraints 0
_refine_ls_restrained_S_all 1.072
_refine_ls_R_factor_all 0.0714
_refine_ls_R_factor_gt 0.0475
_refine_ls_shift/su_max 0.030
_refine_ls_shift/su_mean 0.001
_refine_ls_structure_factor_coef Fsqd
_refine_ls_weighting_details 'calc w=1/[\s^2^(Fo^2^)+(0.0310P)^2^+2.8455P] where P=(Fo^2^+2Fc^2^)/3'
_refine_ls_weighting_scheme calc
_refine_ls_wR_factor_gt 0.1086
_refine_ls_wR_factor_ref 0.1220
_reflns_number_gt 3234
_reflns_number_total 4305
_reflns_threshold_expression >2sigma(I)
_cod_data_source_file ol0341849si20030325_080405.cif
_cod_data_source_block estr423
_cod_depositor_comments
;
The following automatic conversions were performed:
'_atom_site_symetry_multiplicity' tag replaced with
'_atom_site_symmetry_multiplicity'.

Automatic conversion script
Id: cif_correct_tags 1440 2010-10-19 06:21:57Z saulius 
;
_cod_original_sg_symbol_H-M P2(1)/n
_cod_database_code 1507277

loop_
_symmetry_equiv_pos_as_xyz
'x, y, z'
'-x+1/2, y+1/2, -z+1/2'
'-x, -y, -z'
'x-1/2, -y-1/2, z-1/2'

loop_
_atom_site_label
_atom_site_type_symbol
_atom_site_fract_x
_atom_site_fract_y
_atom_site_fract_z
_atom_site_U_iso_or_equiv
_atom_site_adp_type
_atom_site_occupancy
_atom_site_symmetry_multiplicity
_atom_site_calc_flag
_atom_site_refinement_flags
Pd1 Pd 0.13693(4) 0.55533(3) 0.11730(3) 0.03371(12) Uani 1 1 d .
Cl1 Cl 0.11795(14) 0.40413(10) 0.07346(11) 0.0460(3) Uani 1 1 d .
Cl2 Cl -0.00368(15) 0.53769(11) 0.24465(10) 0.0504(4) Uani 1 1 d .
N1 N 0.1586(4) 0.6897(3) 0.1468(3) 0.0363(9) Uani 1 1 d .
C1 C 0.2890(5) 0.7237(4) 0.1662(3) 0.0351(11) Uani 1 1 d .
C2 C 0.3117(6) 0.8159(4) 0.1824(4) 0.0463(13) Uani 1 1 d .
H2 H 0.4019 0.8387 0.1972 0.056 Uiso 1 1 calc R
C3 C 0.1973(7) 0.8733(4) 0.1760(4) 0.0541(15) Uani 1 1 d .
H3 H 0.2099 0.9355 0.1866 0.065 Uiso 1 1 calc R
C4 C 0.0631(7) 0.8383(4) 0.1537(4) 0.0515(15) Uani 1 1 d .
H4 H -0.0143 0.8767 0.1476 0.062 Uiso 1 1 calc R
C5 C 0.0471(6) 0.7464(4) 0.1408(4) 0.0468(13) Uani 1 1 d .
H5 H -0.0425 0.7223 0.1277 0.056 Uiso 1 1 calc R
N2 N 0.2833(4) 0.5767(3) 0.0215(3) 0.0335(9) Uani 1 1 d .
C10 C 0.2663(6) 0.5486(4) -0.0741(4) 0.0396(12) Uani 1 1 d .
H10 H 0.1828 0.5206 -0.0988 0.047 Uiso 1 1 calc R
C9 C 0.3698(6) 0.5602(4) -0.1369(4) 0.0451(13) Uani 1 1 d .
H9 H 0.3553 0.5421 -0.2036 0.054 Uiso 1 1 calc R
C8 C 0.4958(6) 0.5994(4) -0.0984(4) 0.0457(13) Uani 1 1 d .
H8 H 0.5688 0.6054 -0.1383 0.055 Uiso 1 1 calc R
C7 C 0.5113(5) 0.6291(4) -0.0006(4) 0.0379(11) Uani 1 1 d .
H7 H 0.5945 0.6563 0.0258 0.046 Uiso 1 1 calc R
C6 C 0.4037(5) 0.6185(3) 0.0581(4) 0.0342(10) Uani 1 1 d .
C11 C 0.4046(5) 0.6537(3) 0.1647(4) 0.0337(11) Uani 1 1 d .
H11 H 0.3799 0.6023 0.2060 0.040 Uiso 1 1 calc R
N3 N 0.5394(4) 0.6865(3) 0.2079(3) 0.0399(10) Uani 1 1 d .
H3A H 0.5836 0.7263 0.1764 0.048 Uiso 1 1 calc R
C12 C 0.5962(6) 0.6544(4) 0.2980(4) 0.0432(13) Uani 1 1 d .
O1 O 0.5447(4) 0.5913(3) 0.3408(3) 0.0616(12) Uani 1 1 d .
C13 C 0.7271(7) 0.7031(5) 0.3406(5) 0.0662(19) Uani 1 1 d .
H13A H 0.7359 0.6992 0.4125 0.099 Uiso 1 1 calc R
H13B H 0.7219 0.7659 0.3206 0.099 Uiso 1 1 calc R
H13C H 0.8070 0.6752 0.3160 0.099 Uiso 1 1 calc R
S1 S 0.64014(16) 0.86132(11) 0.01715(12) 0.0500(4) Uani 1 1 d .
O2 O 0.7029(5) 0.8148(3) 0.1107(3) 0.0594(12) Uani 1 1 d .
C14 C 0.7447(8) 0.8323(5) -0.0788(5) 0.073(2) Uani 1 1 d .
H14A H 0.8377 0.8555 -0.0622 0.110 Uiso 1 1 calc R
H14B H 0.7050 0.8585 -0.1411 0.110 Uiso 1 1 calc R
H14C H 0.7481 0.7672 -0.0853 0.110 Uiso 1 1 calc R
C15 C 0.6867(8) 0.9781(5) 0.0292(5) 0.0672(19) Uani 1 1 d .
H15A H 0.6490 1.0034 0.0866 0.101 Uiso 1 1 calc R
H15B H 0.6494 1.0104 -0.0300 0.101 Uiso 1 1 calc R
H15C H 0.7868 0.9838 0.0375 0.101 Uiso 1 1 calc R

loop_
_atom_site_aniso_label
_atom_site_aniso_U_11
_atom_site_aniso_U_22
_atom_site_aniso_U_33
_atom_site_aniso_U_23
_atom_site_aniso_U_13
_atom_site_aniso_U_12
Pd1 0.02712(19) 0.0408(2) 0.0331(2) -0.00133(17) 0.00251(14) -0.00378(17)
Cl1 0.0445(7) 0.0402(7) 0.0523(8) 0.0000(6) 0.0007(6) -0.0024(6)
Cl2 0.0441(7) 0.0703(10) 0.0380(7) -0.0037(7) 0.0104(6) -0.0129(7)
N1 0.030(2) 0.045(3) 0.034(2) -0.0057(19) 0.0050(17) -0.0005(18)
C1 0.035(3) 0.045(3) 0.026(2) -0.002(2) 0.0048(19) -0.007(2)
C2 0.053(3) 0.047(3) 0.039(3) -0.006(3) 0.007(3) -0.008(3)
C3 0.076(4) 0.043(3) 0.045(3) -0.003(3) 0.017(3) 0.001(3)
C4 0.056(4) 0.051(4) 0.047(3) -0.008(3) 0.004(3) 0.013(3)
C5 0.044(3) 0.056(4) 0.041(3) -0.007(3) 0.006(2) 0.010(3)
N2 0.030(2) 0.042(2) 0.029(2) -0.0008(17) 0.0064(16) 0.0003(17)
C10 0.037(3) 0.043(3) 0.037(3) -0.010(2) 0.000(2) -0.002(2)
C9 0.056(3) 0.050(3) 0.030(3) -0.002(2) 0.010(2) 0.004(3)
C8 0.046(3) 0.049(3) 0.045(3) 0.006(3) 0.017(3) 0.003(3)
C7 0.031(2) 0.042(3) 0.042(3) 0.000(2) 0.006(2) -0.002(2)
C6 0.029(2) 0.036(3) 0.037(3) 0.002(2) 0.0019(19) -0.002(2)
C11 0.026(2) 0.041(3) 0.034(2) 0.003(2) 0.0021(19) -0.004(2)
N3 0.033(2) 0.048(3) 0.037(2) 0.008(2) -0.0023(18) -0.011(2)
C12 0.039(3) 0.050(3) 0.039(3) -0.004(2) -0.004(2) 0.001(2)
O1 0.051(3) 0.076(3) 0.055(3) 0.020(2) -0.009(2) -0.010(2)
C13 0.054(4) 0.077(5) 0.061(4) -0.003(4) -0.020(3) -0.010(4)
S1 0.0453(8) 0.0520(9) 0.0523(8) 0.0039(7) 0.0037(6) -0.0009(7)
O2 0.060(3) 0.069(3) 0.049(2) 0.018(2) 0.005(2) -0.008(2)
C14 0.097(6) 0.074(5) 0.053(4) 0.007(4) 0.024(4) 0.029(4)
C15 0.082(5) 0.052(4) 0.070(4) 0.000(3) 0.019(4) -0.003(4)

loop_
_atom_type_symbol
_atom_type_description
_atom_type_scat_dispersion_real
_atom_type_scat_dispersion_imag
_atom_type_scat_source
C C 0.0033 0.0016 'International Tables Vol C Tables 4.2.6.8 and 6.1.1.4'
H H 0.0000 0.0000 'International Tables Vol C Tables 4.2.6.8 and 6.1.1.4'
N N 0.0061 0.0033 'International Tables Vol C Tables 4.2.6.8 and 6.1.1.4'
O O 0.0106 0.0060 'International Tables Vol C Tables 4.2.6.8 and 6.1.1.4'
S S 0.1246 0.1234 'International Tables Vol C Tables 4.2.6.8 and 6.1.1.4'
Cl Cl 0.1484 0.1585 'International Tables Vol C Tables 4.2.6.8 and 6.1.1.4'
Pd Pd -0.9988 1.0072 'International Tables Vol C Tables 4.2.6.8 and 6.1.1.4'

loop_
_geom_angle_atom_site_label_1
_geom_angle_atom_site_label_2
_geom_angle_atom_site_label_3
_geom_angle
N1 Pd1 N2 84.77(17)
N1 Pd1 Cl1 176.11(12)
N2 Pd1 Cl1 91.64(13)
N1 Pd1 Cl2 91.20(12)
N2 Pd1 Cl2 171.43(12)
Cl1 Pd1 Cl2 92.55(6)
C1 N1 C5 119.8(5)
C1 N1 Pd1 118.3(4)
C5 N1 Pd1 121.7(4)
N1 C1 C2 121.3(5)
N1 C1 C11 114.5(4)
C2 C1 C11 124.1(5)
C3 C2 C1 118.4(6)
C3 C2 H2 120.8
C1 C2 H2 120.8
C2 C3 C4 120.1(6)
C2 C3 H3 119.9
C4 C3 H3 119.9
C5 C4 C3 118.8(6)
C5 C4 H4 120.6
C3 C4 H4 120.6
N1 C5 C4 121.5(6)
N1 C5 H5 119.3
C4 C5 H5 119.3
C10 N2 C6 119.9(4)
C10 N2 Pd1 122.5(3)
C6 N2 Pd1 117.6(3)
N2 C10 C9 121.6(5)
N2 C10 H10 119.2
C9 C10 H10 119.2
C10 C9 C8 118.8(5)
C10 C9 H9 120.6
C8 C9 H9 120.6
C7 C8 C9 119.0(5)
C7 C8 H8 120.5
C9 C8 H8 120.5
C6 C7 C8 120.0(5)
C6 C7 H7 120.0
C8 C7 H7 120.0
N2 C6 C7 120.6(5)
N2 C6 C11 114.5(4)
C7 C6 C11 124.9(4)
N3 C11 C1 113.4(4)
N3 C11 C6 113.9(4)
C1 C11 C6 108.2(4)
N3 C11 H11 107.0
C1 C11 H11 107.0
C6 C11 H11 107.0
C12 N3 C11 120.0(4)
C12 N3 H3A 120.0
C11 N3 H3A 120.0
O1 C12 N3 122.5(5)
O1 C12 C13 123.1(5)
N3 C12 C13 114.5(5)
C12 C13 H13A 109.5
C12 C13 H13B 109.5
H13A C13 H13B 109.5
C12 C13 H13C 109.5
H13A C13 H13C 109.5
H13B C13 H13C 109.5
O2 S1 C14 106.9(3)
O2 S1 C15 106.8(3)
C14 S1 C15 98.1(4)
S1 C14 H14A 109.5
S1 C14 H14B 109.5
H14A C14 H14B 109.5
S1 C14 H14C 109.5
H14A C14 H14C 109.5
H14B C14 H14C 109.5
S1 C15 H15A 109.5
S1 C15 H15B 109.5
H15A C15 H15B 109.5
S1 C15 H15C 109.5
H15A C15 H15C 109.5
H15B C15 H15C 109.5

loop_
_geom_bond_atom_site_label_1
_geom_bond_atom_site_label_2
_geom_bond_distance
Pd1 N1 2.017(4)
Pd1 N2 2.029(4)
Pd1 Cl1 2.2970(14)
Pd1 Cl2 2.3035(14)
N1 C1 1.348(6)
N1 C5 1.353(7)
C1 C2 1.384(8)
C1 C11 1.515(7)
C2 C3 1.381(8)
C2 H2 0.9300
C3 C4 1.391(9)
C3 H3 0.9300
C4 C5 1.365(8)
C4 H4 0.9300
C5 H5 0.9300
N2 C10 1.340(6)
N2 C6 1.354(6)
C10 C9 1.380(7)
C10 H10 0.9300
C9 C8 1.389(8)
C9 H9 0.9300
C8 C7 1.376(7)
C8 H8 0.9300
C7 C6 1.374(7)
C7 H7 0.9300
C6 C11 1.519(7)
C11 N3 1.443(6)
C11 H11 0.9800
N3 C12 1.356(7)
N3 H3A 0.8600
C12 O1 1.221(7)
C12 C13 1.505(8)
C13 H13A 0.9600
C13 H13B 0.9600
C13 H13C 0.9600
S1 O2 1.498(4)
S1 C14 1.768(7)
S1 C15 1.774(7)
C14 H14A 0.9600
C14 H14B 0.9600
C14 H14C 0.9600
C15 H15A 0.9600
C15 H15B 0.9600
C15 H15C 0.9600

loop_
_geom_torsion_atom_site_label_1
_geom_torsion_atom_site_label_2
_geom_torsion_atom_site_label_3
_geom_torsion_atom_site_label_4
_geom_torsion
N2 Pd1 N1 C1 -48.2(4)
Cl1 Pd1 N1 C1 -71.0(19)
Cl2 Pd1 N1 C1 124.3(3)
N2 Pd1 N1 C5 127.3(4)
Cl1 Pd1 N1 C5 104.5(18)
Cl2 Pd1 N1 C5 -60.2(4)
C5 N1 C1 C2 1.3(7)
Pd1 N1 C1 C2 176.9(4)
C5 N1 C1 C11 -176.5(4)
Pd1 N1 C1 C11 -1.0(5)
N1 C1 C2 C3 -1.4(8)
C11 C1 C2 C3 176.2(5)
C1 C2 C3 C4 -0.1(8)
C2 C3 C4 C5 1.6(9)
C1 N1 C5 C4 0.3(8)
Pd1 N1 C5 C4 -175.2(4)
C3 C4 C5 N1 -1.7(9)
N1 Pd1 N2 C10 -129.7(4)
Cl1 Pd1 N2 C10 48.8(4)
Cl2 Pd1 N2 C10 168.0(7)
N1 Pd1 N2 C6 52.5(4)
Cl1 Pd1 N2 C6 -129.0(4)
Cl2 Pd1 N2 C6 -9.8(11)
C6 N2 C10 C9 0.7(8)
Pd1 N2 C10 C9 -177.1(4)
N2 C10 C9 C8 2.1(9)
C10 C9 C8 C7 -2.9(9)
C9 C8 C7 C6 1.1(8)
C10 N2 C6 C7 -2.6(8)
Pd1 N2 C6 C7 175.2(4)
C10 N2 C6 C11 175.2(5)
Pd1 N2 C6 C11 -6.9(6)
C8 C7 C6 N2 1.8(8)
C8 C7 C6 C11 -175.9(5)
N1 C1 C11 N3 -166.4(4)
C2 C1 C11 N3 15.8(7)
N1 C1 C11 C6 66.2(5)
C2 C1 C11 C6 -111.6(5)
N2 C6 C11 N3 171.8(4)
C7 C6 C11 N3 -10.4(7)
N2 C6 C11 C1 -61.1(6)
C7 C6 C11 C1 116.7(5)
C1 C11 N3 C12 108.4(6)
C6 C11 N3 C12 -127.2(5)
C11 N3 C12 O1 7.7(9)
C11 N3 C12 C13 -172.2(5)
